data_7249774
loop_
_publ_author_name
'Ramesh, Sreela'
'Sko\<repov\'a, Eli\<ska'
'Ku\<cer\'akov\'a, Monika'
'Zvonicek, Vit'
'Soos, Miroslav'

_publ_section_title
;
 Salt formation of cabozantinib with hydrochloric and hydrobromic acids-
 influence on in-vitro dissolution behavior and food effect
;
_journal_name_full CrystEngComm
_journal_paper_doi 10.1039/D4CE01278J
_journal_year 2025
_chemical_formula_moiety 'C28 H25 Br1 F1 N3 O5'
_chemical_formula_sum 'C28 H25 Br F N3 O5'
_chemical_formula_weight 582.43
_space_group_IT_number 14
_space_group_name_Hall '-P 2ybc'
_space_group_name_H-M_alt 'P 1 21/c 1'
_symmetry_cell_setting monoclinic
_symmetry_space_group_name_H-M 'P 1 21/c 1'
_atom_sites_solution_hydrogens difmap
_atom_sites_solution_primary other
_audit_update_record
;
2023-10-24 deposited with the CCDC.	2025-01-09 downloaded from the CCDC.
;
_cell_angle_alpha 90
_cell_angle_beta 105.1462(6)
_cell_angle_gamma 90
_cell_formula_units_Z 4
_cell_length_a 14.13310(10)
_cell_length_b 8.80130(10)
_cell_length_c 21.03340(10)
_cell_measurement_reflns_used 59180
_cell_measurement_temperature 95
_cell_measurement_theta_max 70
_cell_measurement_theta_min 3
_cell_volume 2525.45(4)
_computing_cell_refinement
; 
 CrysAlisPro (Rigaku Oxford Diffraction, 2017) 
;
_computing_data_collection 'SuperNova, (Oxford Diffraction, 2010)'
_computing_data_reduction
; 
 CrysAlisPro (Rigaku Oxford Diffraction, 2017) 
;
_computing_molecular_graphics 'CAMERON (Watkin et al., 1996)'
_computing_publication_material 'CRYSTALS (Betteridge et al., 2003)'
_computing_structure_refinement 'CRYSTALS (Betteridge et al., 2003)'
_computing_structure_solution 'Superflip (Palatinus & Chapuis, 2007)'
_diffrn_ambient_temperature 95
_diffrn_measured_fraction_theta_full 0.999
_diffrn_measured_fraction_theta_max 0.999
_diffrn_measurement_device Area
_diffrn_measurement_device_type 'Oxford Diffraction SuperNova'
_diffrn_measurement_method \w
_diffrn_radiation_monochromator 'focussing mirrors'
_diffrn_radiation_type 'Cu K\a'
_diffrn_radiation_wavelength 1.54184
_diffrn_reflns_av_R_equivalents 0.061
_diffrn_reflns_limit_h_max 17
_diffrn_reflns_limit_h_min -17
_diffrn_reflns_limit_k_max 10
_diffrn_reflns_limit_k_min -10
_diffrn_reflns_limit_l_max 25
_diffrn_reflns_limit_l_min -22
_diffrn_reflns_number 83513
_diffrn_reflns_theta_full 69.949
_diffrn_reflns_theta_max 69.949
_diffrn_reflns_theta_min 3.240
_diffrn_standards_number 0
_exptl_absorpt_coefficient_mu 2.672
_exptl_absorpt_correction_T_max 0.53
_exptl_absorpt_correction_T_min 0.07
_exptl_absorpt_correction_type multi-scan
_exptl_absorpt_process_details
; 
 CrysAlisPro (Rigaku Oxford Diffraction, 2017) 
;
_exptl_crystal_colour colourless
_exptl_crystal_density_diffrn 1.532
_exptl_crystal_density_method 'not measured'
_exptl_crystal_description block
_exptl_crystal_F_000 1192
_exptl_crystal_size_max 0.673
_exptl_crystal_size_mid 0.422
_exptl_crystal_size_min 0.239
_refine_diff_density_max 0.81
_refine_diff_density_min -0.84
_refine_ls_extinction_coef 20(3)
_refine_ls_extinction_method 'Larson (1970), Equation 22'
_refine_ls_goodness_of_fit_ref 1.0322
_refine_ls_hydrogen_treatment mixed
_refine_ls_matrix_type full
_refine_ls_number_parameters 356
_refine_ls_number_reflns 4784
_refine_ls_number_restraints 12
_refine_ls_R_factor_all 0.0344
_refine_ls_R_factor_gt 0.0342
_refine_ls_shift/su_max 0.0006725
_refine_ls_shift/su_mean 0.0000416
_refine_ls_structure_factor_coef Fsqd
_refine_ls_weighting_details
;
 Method= Modified Sheldrick 
 w=1/[\s^2^(F^2^) + ( 0.04P)^2^ + 4.65P] 
 ,where P=(max(Fo^2^,0) + 2Fc^2^)/3 
;
_refine_ls_weighting_scheme calc
_refine_ls_wR_factor_all 0.0900
_refine_ls_wR_factor_gt 0.0899
_refine_ls_wR_factor_ref 0.0900
_reflns_limit_h_max 16
_reflns_limit_h_min -17
_reflns_limit_k_max 10
_reflns_limit_k_min 0
_reflns_limit_l_max 25
_reflns_limit_l_min 0
_reflns_number_gt 4752
_reflns_number_total 4784
_reflns_threshold_expression I>2.0\s(I)
_oxford_diffrn_Wilson_B_factor 1.51
_oxford_diffrn_Wilson_scale 0.12
_oxford_refine_ls_r_factor_ref 0.0344
_oxford_refine_ls_scale 3.17(3)
_oxford_reflns_number_all 4784
_cod_data_source_file d4ce01278j2.cif
_cod_data_source_block I
_cod_original_sg_symbol_H-M 'P 21/c '
_cod_original_formula_sum 'C28 H25 Br1 F1 N3 O5'
_cod_database_code 7249774
_oxford_refine_reflns_threshold_expression_ref I>-3.0\s(I)

loop_
_symmetry_equiv_pos_as_xyz
x,y,z
-x,-y,-z
x,-y+1/2,z+1/2
-x,y+1/2,-z+1/2

loop_
_atom_site_label
_atom_site_type_symbol
_atom_site_fract_x
_atom_site_fract_y
_atom_site_fract_z
_atom_site_U_iso_or_equiv
_atom_site_occupancy
_atom_site_adp_type
_atom_site_refinement_flags_posn
_atom_site_refinement_flags_adp
_atom_site_refinement_flags_occupancy
_atom_site_disorder_assembly
_atom_site_disorder_group
_atom_site_attached_hydrogens
Br1 Br 0.379458(17) 0.77234(3) 0.493394(11) 0.0214 1.0000 Uani . . . . . .
F2 F 0.93575(10) 0.20231(16) 0.19592(7) 0.0228 1.0000 Uani . . . . . .
C3 C 0.87894(17) 0.2654(2) 0.23263(11) 0.0170 1.0000 Uani . . . . . .
C4 C 0.77983(17) 0.2778(2) 0.20573(11) 0.0175 1.0000 Uani . . . . . .
C5 C 0.72261(16) 0.3412(3) 0.24360(10) 0.0162 1.0000 Uani . . . . . .
C6 C 0.76627(16) 0.3911(2) 0.30751(10) 0.0141 1.0000 Uani D . . . . .
N7 N 0.71499(13) 0.4613(2) 0.34894(9) 0.0156 1.0000 Uani D . . . . .
C8 C 0.62105(15) 0.5089(3) 0.33420(10) 0.0148 1.0000 Uani D . . . . .
O9 O 0.56242(11) 0.4903(2) 0.28007(7) 0.0238 1.0000 Uani . . . . . .
C10 C 0.58876(15) 0.5898(2) 0.38853(10) 0.0133 1.0000 Uani . . . . . .
C11 C 0.65887(15) 0.6176(2) 0.45477(10) 0.0113 1.0000 Uani D . . . . .
O12 O 0.74670(10) 0.58737(17) 0.46562(7) 0.0134 1.0000 Uani . . . . . .
N13 N 0.62108(13) 0.6803(2) 0.50194(8) 0.0136 1.0000 Uani D . . . . .
C14 C 0.67169(15) 0.6952(2) 0.56931(10) 0.0128 1.0000 Uani D . . . . .
C15 C 0.74920(15) 0.6010(2) 0.60026(10) 0.0139 1.0000 Uani . . . . . .
C16 C 0.79011(15) 0.6125(2) 0.66790(10) 0.0150 1.0000 Uani . . . . . .
C17 C 0.75195(16) 0.7156(2) 0.70396(10) 0.0150 1.0000 Uani . . . . . .
O18 O 0.79502(12) 0.72524(18) 0.77240(7) 0.0173 1.0000 Uani . . . . . .
C19 C 0.75685(16) 0.6360(2) 0.81210(10) 0.0151 1.0000 Uani . . . . . .
C20 C 0.80958(15) 0.6336(2) 0.87947(10) 0.0132 1.0000 Uani . . . . . .
C21 C 0.77046(15) 0.5449(2) 0.92247(10) 0.0139 1.0000 Uani D . . . . .
N22 N 0.68634(14) 0.4634(2) 0.89790(9) 0.0173 1.0000 Uani D . . . . .
C23 C 0.63849(17) 0.4663(3) 0.83457(11) 0.0219 1.0000 Uani D . . . . .
C24 C 0.67173(17) 0.5525(3) 0.79007(11) 0.0211 1.0000 Uani . . . . . .
C25 C 0.81578(16) 0.5389(2) 0.99026(10) 0.0144 1.0000 Uani . . . . . .
C26 C 0.89966(15) 0.6204(2) 1.01488(10) 0.0136 1.0000 Uani . . . . . .
O27 O 0.94925(11) 0.62550(18) 1.07909(7) 0.0177 1.0000 Uani . . . . . .
C28 C 0.90921(17) 0.5371(3) 1.12334(11) 0.0198 1.0000 Uani . . . . . .
C29 C 0.94198(15) 0.7087(2) 0.97164(11) 0.0130 1.0000 Uani . . . . . .
C30 C 0.89770(15) 0.7152(2) 0.90581(10) 0.0129 1.0000 Uani . . . . . .
O31 O 1.02594(11) 0.78067(17) 1.00309(7) 0.0168 1.0000 Uani . . . . . .
C32 C 1.07367(17) 0.8700(3) 0.96355(11) 0.0193 1.0000 Uani . . . . . .
C33 C 0.67536(17) 0.8108(3) 0.67428(11) 0.0179 1.0000 Uani . . . . . .
C34 C 0.63590(16) 0.8021(3) 0.60638(11) 0.0161 1.0000 Uani . . . . . .
C35 C 0.50729(16) 0.7062(3) 0.36170(11) 0.0215 1.0000 Uani . . . . . .
C36 C 0.48126(16) 0.5583(3) 0.38492(11) 0.0211 1.0000 Uani . . . . . .
C37 C 0.86695(16) 0.3737(3) 0.33342(11) 0.0182 1.0000 Uani . . . . . .
C38 C 0.92437(16) 0.3121(3) 0.29574(11) 0.0187 1.0000 Uani . . . . . .
H41 H 0.7517 0.2437 0.1624 0.0203 1.0000 Uiso R . . . . .
H51 H 0.6532 0.3498 0.2264 0.0190 1.0000 Uiso R . . . . .
H151 H 0.7721 0.5293 0.5749 0.0162 1.0000 Uiso R . . . . .
H161 H 0.8437 0.5494 0.6890 0.0171 1.0000 Uiso R . . . . .
H231 H 0.5802 0.4076 0.8206 0.0256 1.0000 Uiso R . . . . .
H241 H 0.6366 0.5538 0.7451 0.0239 1.0000 Uiso R . . . . .
H251 H 0.7875 0.4785 1.0183 0.0158 1.0000 Uiso R . . . . .
H282 H 0.9525 0.5479 1.1659 0.0288 1.0000 Uiso R . . . . .
H281 H 0.8449 0.5758 1.1230 0.0286 1.0000 Uiso R . . . . .
H283 H 0.9060 0.4300 1.1104 0.0284 1.0000 Uiso R . . . . .
H301 H 0.9247 0.7740 0.8775 0.0149 1.0000 Uiso R . . . . .
H321 H 1.1334 0.9059 0.9920 0.0290 1.0000 Uiso R . . . . .
H322 H 1.0326 0.9557 0.9454 0.0288 1.0000 Uiso R . . . . .
H323 H 1.0878 0.8079 0.9290 0.0292 1.0000 Uiso R . . . . .
H331 H 0.6502 0.8802 0.7003 0.0219 1.0000 Uiso R . . . . .
H341 H 0.5844 0.8699 0.5848 0.0182 1.0000 Uiso R . . . . .
H352 H 0.5077 0.7978 0.3879 0.0260 1.0000 Uiso R . . . . .
H351 H 0.4925 0.7291 0.3152 0.0261 1.0000 Uiso R . . . . .
H361 H 0.4614 0.5531 0.4262 0.0237 1.0000 Uiso R . . . . .
H362 H 0.4488 0.4815 0.3537 0.0237 1.0000 Uiso R . . . . .
H371 H 0.8968 0.4035 0.3777 0.0210 1.0000 Uiso R . . . . .
H381 H 0.9929 0.3041 0.3139 0.0223 1.0000 Uiso R . . . . .
H221 H 0.6647(15) 0.409(3) 0.9256(8) 0.0221(19) 1.0000 Uiso D . . . . .
H131 H 0.5602(13) 0.707(3) 0.4910(8) 0.0162(19) 1.0000 Uiso D . . . . .
H71 H 0.7480(13) 0.483(3) 0.3877(9) 0.0188(19) 1.0000 Uiso D . . . . .

loop_
_atom_site_aniso_label
_atom_site_aniso_U_11
_atom_site_aniso_U_22
_atom_site_aniso_U_33
_atom_site_aniso_U_23
_atom_site_aniso_U_13
_atom_site_aniso_U_12
Br1 0.01801(14) 0.02798(16) 0.01938(15) -0.00621(9) 0.00702(10) 0.00717(9)
F2 0.0289(7) 0.0256(7) 0.0194(7) -0.0008(5) 0.0160(6) 0.0055(6)
C3 0.0251(12) 0.0154(10) 0.0151(11) 0.0021(8) 0.0138(9) 0.0031(9)
C4 0.0260(12) 0.0169(11) 0.0106(10) -0.0021(8) 0.0068(9) -0.0008(9)
C5 0.0164(10) 0.0181(11) 0.0142(10) -0.0021(8) 0.0040(8) -0.0007(8)
C6 0.0175(10) 0.0157(10) 0.0113(10) 0.0000(8) 0.0072(8) 0.0003(8)
N7 0.0144(9) 0.0247(10) 0.0076(8) -0.0038(7) 0.0025(7) 0.0026(7)
C8 0.0145(10) 0.0209(11) 0.0098(10) -0.0002(8) 0.0050(8) -0.0018(8)
O9 0.0150(8) 0.0466(11) 0.0097(7) -0.0065(7) 0.0029(6) 0.0020(7)
C10 0.0107(10) 0.0190(10) 0.0112(10) 0.0010(8) 0.0043(8) 0.0002(8)
C11 0.0135(10) 0.0122(9) 0.0086(9) 0.0025(7) 0.0034(8) -0.0001(8)
O12 0.0114(7) 0.0203(7) 0.0095(7) -0.0006(6) 0.0042(5) 0.0007(6)
N13 0.0111(8) 0.0184(9) 0.0112(9) -0.0006(7) 0.0029(7) 0.0027(7)
C14 0.0149(10) 0.0142(10) 0.0108(10) 0.0002(8) 0.0062(8) -0.0026(8)
C15 0.0172(10) 0.0152(10) 0.0112(10) -0.0005(8) 0.0074(8) 0.0003(8)
C16 0.0157(10) 0.0155(10) 0.0140(10) 0.0022(8) 0.0041(8) -0.0017(8)
C17 0.0176(11) 0.0184(11) 0.0094(10) -0.0019(8) 0.0043(8) -0.0084(8)
O18 0.0221(8) 0.0221(8) 0.0085(7) -0.0006(6) 0.0053(6) -0.0091(6)
C19 0.0183(10) 0.0165(10) 0.0124(10) -0.0013(8) 0.0073(8) -0.0026(8)
C20 0.0158(10) 0.0133(10) 0.0128(10) -0.0026(8) 0.0078(8) -0.0008(8)
C21 0.0142(10) 0.0142(10) 0.0148(10) -0.0008(8) 0.0063(8) -0.0009(8)
N22 0.0179(9) 0.0205(9) 0.0148(9) 0.0016(7) 0.0068(7) -0.0075(7)
C23 0.0207(11) 0.0266(12) 0.0183(11) -0.0022(9) 0.0049(9) -0.0101(9)
C24 0.0222(11) 0.0281(12) 0.0119(10) 0.0002(9) 0.0026(9) -0.0082(10)
C25 0.0179(10) 0.0139(10) 0.0139(10) 0.0016(8) 0.0088(8) -0.0002(8)
C26 0.0164(10) 0.0150(10) 0.0104(10) -0.0004(8) 0.0052(8) 0.0025(8)
O27 0.0211(8) 0.0220(8) 0.0096(7) 0.0017(6) 0.0030(6) -0.0041(6)
C28 0.0271(12) 0.0212(11) 0.0120(10) 0.0030(9) 0.0068(9) -0.0024(9)
C29 0.0133(10) 0.0125(10) 0.0143(10) -0.0029(8) 0.0059(8) -0.0007(8)
C30 0.0157(10) 0.0133(10) 0.0123(10) -0.0015(8) 0.0082(8) -0.0011(8)
O31 0.0166(8) 0.0229(8) 0.0110(7) -0.0016(6) 0.0037(6) -0.0080(6)
C32 0.0199(11) 0.0252(12) 0.0145(11) -0.0033(9) 0.0076(9) -0.0104(9)
C33 0.0214(11) 0.0182(11) 0.0160(11) -0.0053(9) 0.0085(9) -0.0023(9)
C34 0.0172(10) 0.0172(10) 0.0144(10) -0.0007(8) 0.0052(8) 0.0025(8)
C35 0.0163(11) 0.0361(13) 0.0116(11) 0.0029(9) 0.0027(8) 0.0115(10)
C36 0.0105(10) 0.0399(14) 0.0140(11) -0.0073(10) 0.0052(8) -0.0043(9)
C37 0.0182(11) 0.0249(11) 0.0111(10) -0.0018(9) 0.0032(8) 0.0020(9)
C38 0.0162(11) 0.0240(11) 0.0166(11) 0.0014(9) 0.0056(9) 0.0027(9)

loop_
_atom_type_symbol
_atom_type_scat_dispersion_real
_atom_type_scat_dispersion_imag
_atom_type_scat_Cromer_Mann_a1
_atom_type_scat_Cromer_Mann_b1
_atom_type_scat_Cromer_Mann_a2
_atom_type_scat_Cromer_Mann_b2
_atom_type_scat_Cromer_Mann_a3
_atom_type_scat_Cromer_Mann_b3
_atom_type_scat_Cromer_Mann_a4
_atom_type_scat_Cromer_Mann_b4
_atom_type_scat_Cromer_Mann_c
_atom_type_scat_source
C 0.0181 0.0091 2.3100 20.8439 1.0200 10.2075 1.5886 0.5687 0.8650 51.6512 0.2156 'International Tables Vol C 4.2.6.8 and 6.1.1.4'
H 0.0000 0.0000 0.4930 10.5109 0.3229 26.1257 0.1402 3.1424 0.0408 57.7998 0.0030 'International Tables Vol C 4.2.6.8 and 6.1.1.4'
S 0.3331 0.5567 6.9053 1.4679 5.2034 22.2151 1.4379 0.2536 1.5863 56.1720 0.8669 'International Tables Vol C 4.2.6.8 and 6.1.1.4'
F 0.0727 0.0534 3.5392 10.2825 2.6412 4.2944 1.5170 0.2615 1.0243 26.1476 0.2776 'International Tables Vol C 4.2.6.8 and 6.1.1.4'
Br -0.6763 1.2805 17.1789 2.1723 5.2358 16.5796 5.6377 0.2609 3.9851 41.4328 2.9557 'International Tables Vol C 4.2.6.8 and 6.1.1.4'
N 0.0311 0.0180 12.2126 0.0057 3.1322 9.8933 2.0125 28.9975 1.1663 0.5826 -11.5290 'International Tables Vol C 4.2.6.8 and 6.1.1.4'
O 0.0492 0.0322 3.0485 13.2771 2.2868 5.7011 1.5463 0.3239 0.8670 32.9089 0.2508 'International Tables Vol C 4.2.6.8 and 6.1.1.4'

loop_
_geom_angle_atom_site_label_1
_geom_angle_site_symmetry_1
_geom_angle_atom_site_label_2
_geom_angle_site_symmetry_2
_geom_angle_atom_site_label_3
_geom_angle_site_symmetry_3
_geom_angle
_geom_angle_publ_flag
F2 . C3 . C4 . 119.1(2) yes
F2 . C3 . C38 . 118.0(2) yes
C4 . C3 . C38 . 122.9(2) yes
C3 . C4 . C5 . 118.7(2) yes
C3 . C4 . H41 . 120.0 no
C5 . C4 . H41 . 121.3 no
C4 . C5 . C6 . 120.1(2) yes
C4 . C5 . H51 . 120.5 no
C6 . C5 . H51 . 119.4 no
C5 . C6 . N7 . 124.25(19) yes
C5 . C6 . C37 . 119.46(19) yes
N7 . C6 . C37 . 116.29(19) yes
C6 . N7 . C8 . 128.82(18) yes
C6 . N7 . H71 . 116.7(11) no
C8 . N7 . H71 . 114.3(11) no
N7 . C8 . O9 . 123.7(2) yes
N7 . C8 . C10 . 116.44(18) yes
O9 . C8 . C10 . 119.84(19) yes
C8 . C10 . C11 . 121.34(17) yes
C8 . C10 . C35 . 112.43(17) yes
C11 . C10 . C35 . 118.79(18) yes
C8 . C10 . C36 . 111.65(17) yes
C11 . C10 . C36 . 118.82(17) yes
C35 . C10 . C36 . 57.44(15) yes
C10 . C11 . O12 . 121.66(18) yes
C10 . C11 . N13 . 116.90(17) yes
O12 . C11 . N13 . 121.44(18) yes
C11 . N13 . C14 . 125.10(17) yes
C11 . N13 . H131 . 118.0(11) no
C14 . N13 . H131 . 116.7(11) no
N13 . C14 . C15 . 122.86(19) yes
N13 . C14 . C34 . 117.27(19) yes
C15 . C14 . C34 . 119.68(19) yes
C14 . C15 . C16 . 120.04(19) yes
C14 . C15 . H151 . 118.8 no
C16 . C15 . H151 . 121.1 no
C15 . C16 . C17 . 119.4(2) yes
C15 . C16 . H161 . 120.2 no
C17 . C16 . H161 . 120.3 no
C16 . C17 . O18 . 118.3(2) yes
C16 . C17 . C33 . 121.5(2) yes
O18 . C17 . C33 . 120.18(19) yes
C17 . O18 . C19 . 117.28(16) yes
O18 . C19 . C20 . 115.72(18) yes
O18 . C19 . C24 . 123.54(19) yes
C20 . C19 . C24 . 120.7(2) yes
C19 . C20 . C21 . 117.17(19) yes
C19 . C20 . C30 . 124.13(19) yes
C21 . C20 . C30 . 118.70(19) yes
C20 . C21 . N22 . 119.65(19) yes
C20 . C21 . C25 . 121.36(19) yes
N22 . C21 . C25 . 118.99(19) yes
C21 . N22 . C23 . 122.21(19) yes
C21 . N22 . H221 . 117.2(11) no
C23 . N22 . H221 . 120.6(11) no
N22 . C23 . C24 . 121.2(2) yes
N22 . C23 . H231 . 118.2 no
C24 . C23 . H231 . 120.7 no
C19 . C24 . C23 . 119.1(2) yes
C19 . C24 . H241 . 120.8 no
C23 . C24 . H241 . 120.1 no
C21 . C25 . C26 . 119.08(19) yes
C21 . C25 . H251 . 119.7 no
C26 . C25 . H251 . 121.3 no
C25 . C26 . O27 . 124.67(19) yes
C25 . C26 . C29 . 120.42(19) yes
O27 . C26 . C29 . 114.91(18) yes
C26 . O27 . C28 . 116.13(17) yes
O27 . C28 . H282 . 107.0 no
O27 . C28 . H281 . 109.5 no
H282 . C28 . H281 . 110.1 no
O27 . C28 . H283 . 109.7 no
H282 . C28 . H283 . 109.3 no
H281 . C28 . H283 . 111.2 no
C26 . C29 . C30 . 120.52(19) yes
C26 . C29 . O31 . 113.53(18) yes
C30 . C29 . O31 . 125.95(19) yes
C20 . C30 . C29 . 119.90(19) yes
C20 . C30 . H301 . 119.4 no
C29 . C30 . H301 . 120.7 no
C29 . O31 . C32 . 117.23(16) yes
O31 . C32 . H321 . 107.0 no
O31 . C32 . H322 . 109.4 no
H321 . C32 . H322 . 109.3 no
O31 . C32 . H323 . 110.2 no
H321 . C32 . H323 . 109.6 no
H322 . C32 . H323 . 111.2 no
C17 . C33 . C34 . 119.1(2) yes
C17 . C33 . H331 . 119.8 no
C34 . C33 . H331 . 121.1 no
C14 . C34 . C33 . 120.1(2) yes
C14 . C34 . H341 . 119.7 no
C33 . C34 . H341 . 120.1 no
C10 . C35 . C36 . 61.02(15) yes
C10 . C35 . H352 . 116.8 no
C36 . C35 . H352 . 120.6 no
C10 . C35 . H351 . 117.0 no
C36 . C35 . H351 . 120.9 no
H352 . C35 . H351 . 111.6 no
C10 . C36 . C35 . 61.54(14) yes
C10 . C36 . H361 . 118.4 no
C35 . C36 . H361 . 119.3 no
C10 . C36 . H362 . 116.7 no
C35 . C36 . H362 . 120.5 no
H361 . C36 . H362 . 111.9 no
C6 . C37 . C38 . 120.7(2) yes
C6 . C37 . H371 . 119.9 no
C38 . C37 . H371 . 119.4 no
C37 . C38 . C3 . 118.2(2) yes
C37 . C38 . H381 . 119.3 no
C3 . C38 . H381 . 122.4 no

loop_
_geom_bond_atom_site_label_1
_geom_bond_site_symmetry_1
_geom_bond_atom_site_label_2
_geom_bond_site_symmetry_2
_geom_bond_distance
_geom_bond_publ_flag
F2 . C3 . 1.368(2) yes
C3 . C4 . 1.371(3) yes
C3 . C38 . 1.378(3) yes
C4 . C5 . 1.392(3) yes
C4 . H41 . 0.944 no
C5 . C6 . 1.395(3) yes
C5 . H51 . 0.956 no
C6 . N7 . 1.413(3) yes
C6 . C37 . 1.393(3) yes
N7 . C8 . 1.349(3) yes
N7 . H71 . 0.848(16) no
C8 . O9 . 1.232(3) yes
C8 . C10 . 1.515(3) yes
C10 . C11 . 1.504(3) yes
C10 . C35 . 1.534(3) yes
C10 . C36 . 1.527(3) yes
C11 . O12 . 1.231(3) yes
C11 . N13 . 1.360(3) yes
N13 . C14 . 1.417(3) yes
N13 . H131 . 0.863(17) no
C14 . C15 . 1.392(3) yes
C14 . C34 . 1.399(3) yes
C15 . C16 . 1.392(3) yes
C15 . H151 . 0.936 no
C16 . C17 . 1.380(3) yes
C16 . H161 . 0.950 no
C17 . O18 . 1.411(3) yes
C17 . C33 . 1.382(3) yes
O18 . C19 . 1.356(3) yes
C19 . C20 . 1.418(3) yes
C19 . C24 . 1.382(3) yes
C20 . C21 . 1.412(3) yes
C20 . C30 . 1.419(3) yes
C21 . N22 . 1.369(3) yes
C21 . C25 . 1.403(3) yes
N22 . C23 . 1.327(3) yes
N22 . H221 . 0.867(17) no
C23 . C24 . 1.379(3) yes
C23 . H231 . 0.951 no
C24 . H241 . 0.947 no
C25 . C26 . 1.366(3) yes
C25 . H251 . 0.957 no
C26 . O27 . 1.350(3) yes
C26 . C29 . 1.440(3) yes
O27 . C28 . 1.438(3) yes
C28 . H282 . 0.947 no
C28 . H281 . 0.969 no
C28 . H283 . 0.980 no
C29 . C30 . 1.363(3) yes
C29 . O31 . 1.355(3) yes
C30 . H301 . 0.943 no
O31 . C32 . 1.434(3) yes
C32 . H321 . 0.952 no
C32 . H322 . 0.968 no
C32 . H323 . 0.970 no
C33 . C34 . 1.393(3) yes
C33 . H331 . 0.948 no
C34 . H341 . 0.958 no
C35 . C36 . 1.471(4) yes
C35 . H352 . 0.975 no
C35 . H351 . 0.965 no
C36 . H361 . 0.980 no
C36 . H362 . 0.970 no
C37 . C38 . 1.384(3) yes
C37 . H371 . 0.953 no
C38 . H381 . 0.946 no

loop_
_geom_hbond_atom_site_label_D
_geom_hbond_site_symmetry_D
_geom_hbond_atom_site_label_H
_geom_hbond_site_symmetry_H
_geom_hbond_atom_site_label_A
_geom_hbond_site_symmetry_A
_geom_hbond_angle_DHA
_geom_hbond_distance_DH
_geom_hbond_distance_HA
_geom_hbond_distance_DA
_geom_hbond_publ_flag
C5 . H51 . O9 . 121 0.96 2.28 2.888(3) yes
C32 . H321 . O12 4_756 155 0.95 2.33 3.217(3) yes
C33 . H331 . O9 3_565 166 0.95 2.60 3.524(3) yes
N7 . H71 . O12 . 144.9(16) 0.848 1.883 2.623(3) yes
